data_4083932
loop_
_publ_author_name
'Cardoso, Jo\~ao M. S.'
'Fernandes, Ana'
'Cardoso, Bernardo de P.'
'Carvalho, Maria Deus'
'Ferreira, Liliana P.'
'Calhorda, Maria Jos\'e'
'Royo, Beatriz'

_publ_section_title
;
 Cationic Half-Sandwich Iron(II) and Iron(III) Complexes with
 N-Heterocyclic Carbene Ligands
;
_journal_issue 20
_journal_name_full Organometallics
_journal_page_first 5670
_journal_paper_doi 10.1021/om500528p
_journal_volume 33
_journal_year 2014
_chemical_formula_moiety 'C24 H31 Fe N2 O2 S, C F3 O3 S'
_chemical_formula_sum 'C25 H31 F3 Fe N2 O5 S2'
_chemical_formula_weight 616.49
_chemical_name_common Fe-DMSO-OTf
_chemical_name_systematic
;
 ?
;
_space_group_IT_number 14
_symmetry_cell_setting monoclinic
_symmetry_Int_Tables_number 14
_symmetry_space_group_name_Hall '-P 2ybc'
_symmetry_space_group_name_H-M 'P 1 21/c 1'
_atom_sites_solution_hydrogens geom
_atom_sites_solution_primary direct
_atom_sites_solution_secondary difmap
_audit_creation_date 2013-06-21T11:54:43-00:00
_audit_creation_method 'WinGX routine CIF_UPDATE'
_cell_angle_alpha 90
_cell_angle_beta 90.471(2)
_cell_angle_gamma 90
_cell_formula_units_Z 4
_cell_length_a 11.9364(4)
_cell_length_b 13.6834(4)
_cell_length_c 16.5537(5)
_cell_measurement_reflns_used 9917
_cell_measurement_temperature 100(2)
_cell_measurement_theta_max 28.5
_cell_measurement_theta_min 2.46
_cell_measurement_wavelength 0.71073
_cell_volume 2703.63(15)
_computing_cell_refinement 'SAINT V8.30C integration software'
_computing_data_collection 'Bruker APEX2 software'
_computing_data_reduction 'SORTAV (Blessing, 1995)'
_computing_molecular_graphics 'ORTEP-3 for Windows (Farrugia, 2012)'
_computing_publication_material 'WinGX publication routines (Farrugia, 2012)'
_computing_structure_refinement 'SHELXL-2013 (Sheldrick, 2013)'
_computing_structure_solution 'SIR-2011 (Burla et al., 2012)'
_diffrn_ambient_temperature 100(2)
_diffrn_detector 'APEX-II CCD'
_diffrn_measured_fraction_theta_full 1
_diffrn_measured_fraction_theta_max 0.999
_diffrn_measurement_device '\k-geometry diffractometer'
_diffrn_measurement_device_type 'Bruker APEX-II'
_diffrn_measurement_method '\f or \w oscillation scans'
_diffrn_orient_matrix_UB_11 0.082285
_diffrn_orient_matrix_UB_12 -0.002597
_diffrn_orient_matrix_UB_13 0.011646
_diffrn_orient_matrix_UB_21 0.015614
_diffrn_orient_matrix_UB_22 0.023126
_diffrn_orient_matrix_UB_23 -0.056095
_diffrn_orient_matrix_UB_31 -0.002128
_diffrn_orient_matrix_UB_32 0.069277
_diffrn_orient_matrix_UB_33 0.019163
_diffrn_radiation_monochromator graphite
_diffrn_radiation_probe x-ray
_diffrn_radiation_type MoK\a
_diffrn_radiation_wavelength 0.71073
_diffrn_reflns_av_R_equivalents 0.0397
_diffrn_reflns_Laue_measured_fraction_full 1
_diffrn_reflns_Laue_measured_fraction_max 0.999
_diffrn_reflns_limit_h_max 16
_diffrn_reflns_limit_h_min -16
_diffrn_reflns_limit_k_max 18
_diffrn_reflns_limit_k_min -17
_diffrn_reflns_limit_l_max 22
_diffrn_reflns_limit_l_min -22
_diffrn_reflns_number 43328
_diffrn_reflns_point_group_measured_fraction_full 1
_diffrn_reflns_point_group_measured_fraction_max 0.999
_diffrn_reflns_theta_full 25.242
_diffrn_reflns_theta_max 28.728
_diffrn_reflns_theta_min 1.931
_diffrn_source 'sealed x-ray tube'
_exptl_absorpt_coefficient_mu 0.772
_exptl_absorpt_correction_T_max 0.912
_exptl_absorpt_correction_T_min 0.824
_exptl_absorpt_correction_type multi-scan
_exptl_absorpt_process_details
;
SADABS-2012/1 - Bruker AXS area detector scaling and absorption correction
;
_exptl_crystal_colour orange
_exptl_crystal_density_diffrn 1.515
_exptl_crystal_density_method 'not measured'
_exptl_crystal_description plate
_exptl_crystal_F_000 1280
_exptl_crystal_size_max 0.23
_exptl_crystal_size_mid 0.2
_exptl_crystal_size_min 0.07
_refine_diff_density_max 0.607
_refine_diff_density_min -0.367
_refine_diff_density_rms 0.071
_refine_ls_extinction_method none
_refine_ls_goodness_of_fit_ref 1.028
_refine_ls_hydrogen_treatment constr
_refine_ls_matrix_type full
_refine_ls_number_constraints 0
_refine_ls_number_parameters 350
_refine_ls_number_reflns 7002
_refine_ls_number_restraints 0
_refine_ls_restrained_S_all 1.028
_refine_ls_R_factor_all 0.0533
_refine_ls_R_factor_gt 0.0331
_refine_ls_shift/su_max 0.001
_refine_ls_shift/su_mean 0
_refine_ls_structure_factor_coef Fsqd
_refine_ls_weighting_details 'w=1/[\s^2^(Fo^2^)+(0.0299P)^2^+1.8759P] where P=(Fo^2^+2Fc^2^)/3'
_refine_ls_weighting_scheme calc
_refine_ls_wR_factor_gt 0.0692
_refine_ls_wR_factor_ref 0.0761
_reflns_number_gt 5473
_reflns_number_total 7002
_reflns_threshold_expression 'I > 2\s(I)'
_cod_data_source_file om500528p_si_001.cif
_cod_data_source_block shelx
_cod_original_sg_symbol_H-M 'P 21/c'
_cod_database_code 4083932
_shelx_estimated_absorpt_t_min 0.842
_shelx_estimated_absorpt_t_max 0.948

loop_
_symmetry_equiv_pos_as_xyz
'x, y, z'
'-x, y+1/2, -z+1/2'
'-x, -y, -z'
'x, -y-1/2, z-1/2'

loop_
_atom_site_label
_atom_site_type_symbol
_atom_site_fract_x
_atom_site_fract_y
_atom_site_fract_z
_atom_site_U_iso_or_equiv
_atom_site_adp_type
_atom_site_occupancy
_atom_site_calc_flag
Fe1 Fe 0.30174(2) 0.10013(2) 0.18558(2) 0.00976(6) Uani 1 d
C1 C 0.22027(15) 0.31748(12) 0.23731(10) 0.0114(3) Uani 1 d
H1 H 0.2672 0.2853 0.28 0.014 Uiso 1 calc
N2 N 0.28461(12) 0.31170(10) 0.16084(8) 0.0105(3) Uani 1 d
C3 C 0.32910(14) 0.22600(12) 0.13392(9) 0.0109(3) Uani 1 d
N4 N 0.37848(12) 0.25005(10) 0.06331(8) 0.0125(3) Uani 1 d
C5 C 0.36414(16) 0.34823(13) 0.04598(10) 0.0150(4) Uani 1 d
H5 H 0.3911 0.3818 -0.0002 0.018 Uiso 1 calc
C6 C 0.30486(15) 0.38706(12) 0.10670(10) 0.0135(3) Uani 1 d
H6 H 0.2814 0.4531 0.1116 0.016 Uiso 1 calc
C7 C 0.43957(16) 0.18307(13) 0.01048(10) 0.0169(4) Uani 1 d
H7A H 0.5095 0.1629 0.0371 0.025 Uiso 1 calc
H7B H 0.4567 0.2161 -0.0405 0.025 Uiso 1 calc
H7C H 0.3933 0.1253 -0.0005 0.025 Uiso 1 calc
C10 C 0.11300(15) 0.25629(12) 0.22870(10) 0.0139(3) Uani 1 d
H10A H 0.0693 0.2606 0.2792 0.017 Uiso 1 calc
H10B H 0.0663 0.2827 0.1841 0.017 Uiso 1 calc
C11 C 0.14070(14) 0.15115(12) 0.21169(10) 0.0116(3) Uani 1 d
C12 C 0.17002(15) 0.07867(12) 0.27021(10) 0.0124(3) Uani 1 d
C13 C 0.19262(15) -0.01032(13) 0.22855(10) 0.0140(4) Uani 1 d
C14 C 0.17219(15) 0.00654(13) 0.14411(10) 0.0147(4) Uani 1 d
C15 C 0.14127(15) 0.10579(13) 0.13334(10) 0.0141(3) Uani 1 d
C16 C 0.16737(16) 0.09163(13) 0.36001(10) 0.0163(4) Uani 1 d
H16A H 0.1853 0.1596 0.3736 0.025 Uiso 1 calc
H16B H 0.2226 0.0481 0.3854 0.025 Uiso 1 calc
H16C H 0.0925 0.0756 0.3799 0.025 Uiso 1 calc
C17 C 0.21850(17) -0.10812(13) 0.26464(11) 0.0201(4) Uani 1 d
H17A H 0.257 -0.0992 0.3166 0.03 Uiso 1 calc
H17B H 0.2669 -0.1449 0.228 0.03 Uiso 1 calc
H17C H 0.1486 -0.1442 0.2729 0.03 Uiso 1 calc
C18 C 0.17336(18) -0.07071(14) 0.08022(12) 0.0237(4) Uani 1 d
H18A H 0.1029 -0.1074 0.0815 0.036 Uiso 1 calc
H18B H 0.2362 -0.1153 0.0902 0.036 Uiso 1 calc
H18C H 0.1818 -0.04 0.0271 0.036 Uiso 1 calc
C19 C 0.10543(17) 0.15272(14) 0.05537(11) 0.0202(4) Uani 1 d
H19A H 0.143 0.1204 0.0102 0.03 Uiso 1 calc
H19B H 0.1257 0.2221 0.0562 0.03 Uiso 1 calc
H19C H 0.0241 0.1463 0.0487 0.03 Uiso 1 calc
C21 C 0.20167(15) 0.42131(12) 0.26440(10) 0.0125(3) Uani 1 d
C22 C 0.12818(15) 0.48491(13) 0.22578(11) 0.0165(4) Uani 1 d
H22 H 0.085 0.4629 0.1809 0.02 Uiso 1 calc
C23 C 0.11745(16) 0.58084(13) 0.25260(12) 0.0197(4) Uani 1 d
H23 H 0.0697 0.6248 0.2243 0.024 Uiso 1 calc
C24 C 0.17557(17) 0.61252(13) 0.32002(12) 0.0209(4) Uani 1 d
H24 H 0.1664 0.6776 0.3389 0.025 Uiso 1 calc
C25 C 0.24751(17) 0.54887(14) 0.36013(11) 0.0203(4) Uani 1 d
H25 H 0.2873 0.5702 0.4069 0.024 Uiso 1 calc
C26 C 0.26139(16) 0.45415(13) 0.33202(10) 0.0160(4) Uani 1 d
H26 H 0.3119 0.4113 0.359 0.019 Uiso 1 calc
S31 S 0.42502(4) 0.13468(3) 0.27900(2) 0.01150(9) Uani 1 d
O32 O 0.39165(11) 0.19823(9) 0.34729(7) 0.0172(3) Uani 1 d
C33 C 0.54712(16) 0.18956(15) 0.23752(11) 0.0201(4) Uani 1 d
H33A H 0.5279 0.2539 0.2154 0.03 Uiso 1 calc
H33B H 0.5764 0.1479 0.1944 0.03 Uiso 1 calc
H33C H 0.6042 0.197 0.28 0.03 Uiso 1 calc
C34 C 0.48642(17) 0.02887(13) 0.32355(11) 0.0192(4) Uani 1 d
H34A H 0.5447 0.0487 0.3622 0.029 Uiso 1 calc
H34B H 0.5197 -0.0117 0.2813 0.029 Uiso 1 calc
H34C H 0.4286 -0.0086 0.3516 0.029 Uiso 1 calc
C41 C 0.39789(16) 0.02538(13) 0.13536(10) 0.0155(4) Uani 1 d
O42 O 0.45670(12) -0.03078(10) 0.10534(8) 0.0244(3) Uani 1 d
S51 S 0.27996(4) 0.66122(3) 0.00722(3) 0.01545(10) Uani 1 d
O52 O 0.28730(13) 0.75030(10) -0.03820(9) 0.0282(3) Uani 1 d
O53 O 0.32555(12) 0.57620(10) -0.03168(9) 0.0250(3) Uani 1 d
O54 O 0.30588(13) 0.66888(12) 0.09192(8) 0.0320(4) Uani 1 d
C55 C 0.12910(16) 0.63677(13) 0.00747(10) 0.0173(4) Uani 1 d
F56 F 0.08500(10) 0.63822(9) -0.06717(6) 0.0263(3) Uani 1 d
F57 F 0.07314(10) 0.70266(8) 0.05099(7) 0.0270(3) Uani 1 d
F58 F 0.10628(10) 0.54889(8) 0.03845(7) 0.0269(3) Uani 1 d

loop_
_atom_site_aniso_label
_atom_site_aniso_U_11
_atom_site_aniso_U_22
_atom_site_aniso_U_33
_atom_site_aniso_U_23
_atom_site_aniso_U_13
_atom_site_aniso_U_12
Fe1 0.01174(13) 0.00914(12) 0.00842(11) -0.00100(9) 0.00117(9) 0.00119(9)
C1 0.0138(9) 0.0119(8) 0.0086(7) -0.0002(6) 0.0025(6) 0.0017(7)
N2 0.0117(7) 0.0095(7) 0.0102(6) 0.0002(5) 0.0010(5) 0.0008(6)
C3 0.0106(8) 0.0134(8) 0.0088(7) -0.0013(6) 0.0002(6) 0.0001(7)
N4 0.0145(8) 0.0136(7) 0.0094(7) 0.0010(5) 0.0020(6) 0.0010(6)
C5 0.0191(10) 0.0136(9) 0.0123(8) 0.0032(6) 0.0006(7) -0.0005(7)
C6 0.0157(9) 0.0110(8) 0.0139(8) 0.0025(6) -0.0002(7) -0.0007(7)
C7 0.0213(10) 0.0179(9) 0.0115(8) -0.0008(7) 0.0051(7) 0.0038(8)
C10 0.0127(9) 0.0128(8) 0.0162(8) -0.0003(7) 0.0034(7) 0.0014(7)
C11 0.0089(8) 0.0121(8) 0.0139(8) -0.0011(6) 0.0010(6) -0.0011(7)
C12 0.0109(9) 0.0129(8) 0.0136(8) -0.0006(6) 0.0024(6) -0.0011(7)
C13 0.0130(9) 0.0127(8) 0.0163(8) -0.0001(7) 0.0019(7) -0.0024(7)
C14 0.0147(9) 0.0149(9) 0.0143(8) -0.0037(7) -0.0001(7) -0.0029(7)
C15 0.0121(9) 0.0155(9) 0.0148(8) -0.0010(7) -0.0008(7) -0.0019(7)
C16 0.0192(10) 0.0169(9) 0.0130(8) 0.0001(7) 0.0052(7) -0.0006(7)
C17 0.0263(11) 0.0130(9) 0.0211(9) 0.0017(7) 0.0038(8) 0.0008(8)
C18 0.0322(12) 0.0185(10) 0.0203(9) -0.0081(8) -0.0022(8) -0.0027(8)
C19 0.0222(10) 0.0217(10) 0.0165(9) 0.0006(7) -0.0061(7) 0.0002(8)
C21 0.0144(9) 0.0117(8) 0.0114(8) -0.0010(6) 0.0042(7) -0.0005(7)
C22 0.0152(9) 0.0149(9) 0.0193(9) -0.0029(7) 0.0007(7) 0.0015(7)
C23 0.0169(10) 0.0147(9) 0.0278(10) 0.0009(7) 0.0066(8) 0.0042(7)
C24 0.0243(11) 0.0120(9) 0.0268(10) -0.0059(7) 0.0125(8) -0.0012(8)
C25 0.0269(11) 0.0192(10) 0.0149(8) -0.0049(7) 0.0048(8) -0.0072(8)
C26 0.0185(10) 0.0166(9) 0.0129(8) 0.0006(7) 0.0026(7) -0.0010(7)
S31 0.0123(2) 0.0126(2) 0.00961(18) -0.00022(15) 0.00028(15) 0.00192(16)
O32 0.0202(7) 0.0199(7) 0.0114(6) -0.0054(5) -0.0013(5) 0.0045(5)
C33 0.0138(9) 0.0292(11) 0.0173(9) 0.0022(8) 0.0002(7) -0.0055(8)
C34 0.0220(10) 0.0177(9) 0.0179(9) 0.0029(7) -0.0036(7) 0.0045(8)
C41 0.0192(10) 0.0148(9) 0.0125(8) 0.0006(7) -0.0010(7) -0.0019(7)
O42 0.0283(8) 0.0212(7) 0.0238(7) -0.0061(6) 0.0063(6) 0.0087(6)
S51 0.0171(2) 0.0140(2) 0.0151(2) 0.00050(16) -0.00262(17) 0.00025(17)
O52 0.0290(8) 0.0178(7) 0.0378(8) 0.0095(6) -0.0016(6) -0.0028(6)
O53 0.0211(8) 0.0206(7) 0.0332(8) -0.0055(6) 0.0024(6) 0.0045(6)
O54 0.0292(9) 0.0490(10) 0.0176(7) -0.0045(6) -0.0085(6) 0.0018(7)
C55 0.0209(10) 0.0164(9) 0.0144(8) 0.0008(7) -0.0014(7) 0.0013(8)
F56 0.0219(6) 0.0368(7) 0.0200(6) 0.0001(5) -0.0079(5) 0.0009(5)
F57 0.0248(7) 0.0272(6) 0.0290(6) -0.0065(5) 0.0047(5) 0.0069(5)
F58 0.0264(7) 0.0195(6) 0.0347(7) 0.0079(5) 0.0031(5) -0.0039(5)

loop_
_atom_type_symbol
_atom_type_description
_atom_type_scat_dispersion_real
_atom_type_scat_dispersion_imag
_atom_type_scat_source
C C 0.0033 0.0016 'International Tables Vol C Tables 4.2.6.8 and 6.1.1.4'
H H 0 0 'International Tables Vol C Tables 4.2.6.8 and 6.1.1.4'
N N 0.0061 0.0033 'International Tables Vol C Tables 4.2.6.8 and 6.1.1.4'
O O 0.0106 0.006 'International Tables Vol C Tables 4.2.6.8 and 6.1.1.4'
F F 0.0171 0.0103 'International Tables Vol C Tables 4.2.6.8 and 6.1.1.4'
S S 0.1246 0.1234 'International Tables Vol C Tables 4.2.6.8 and 6.1.1.4'
Fe Fe 0.3463 0.8444 'International Tables Vol C Tables 4.2.6.8 and 6.1.1.4'

loop_
_geom_angle_atom_site_label_1
_geom_angle_atom_site_label_2
_geom_angle_atom_site_label_3
_geom_angle
C41 Fe1 C3 101.22(8)
C41 Fe1 C11 153.99(7)
C3 Fe1 C11 87.33(7)
C41 Fe1 C15 115.19(7)
C3 Fe1 C15 86.69(7)
C11 Fe1 C15 40.14(6)
C41 Fe1 C14 88.43(8)
C3 Fe1 C14 121.07(7)
C11 Fe1 C14 66.38(7)
C15 Fe1 C14 39.32(7)
C41 Fe1 C13 98.60(8)
C3 Fe1 C13 151.75(7)
C11 Fe1 C13 66.49(7)
C15 Fe1 C13 66.63(7)
C14 Fe1 C13 39.58(6)
C41 Fe1 C12 136.04(7)
C3 Fe1 C12 122.40(7)
C11 Fe1 C12 39.46(6)
C15 Fe1 C12 66.45(7)
C14 Fe1 C12 65.78(7)
C13 Fe1 C12 39.15(6)
C41 Fe1 S31 91.27(6)
C3 Fe1 S31 90.29(5)
C11 Fe1 S31 113.41(5)
C15 Fe1 S31 153.46(5)
C14 Fe1 S31 148.07(5)
C13 Fe1 S31 109.25(5)
C12 Fe1 S31 93.49(5)
N2 C1 C21 112.43(13)
N2 C1 C10 109.14(13)
C21 C1 C10 114.64(14)
N2 C1 H1 106.7
C21 C1 H1 106.7
C10 C1 H1 106.7
C3 N2 C6 110.94(14)
C3 N2 C1 121.92(13)
C6 N2 C1 127.10(14)
N4 C3 N2 104.27(14)
N4 C3 Fe1 131.94(12)
N2 C3 Fe1 123.28(12)
C3 N4 C5 111.16(14)
C3 N4 C7 125.83(14)
C5 N4 C7 123.00(14)
C6 C5 N4 107.08(15)
C6 C5 H5 126.5
N4 C5 H5 126.5
C5 C6 N2 106.54(15)
C5 C6 H6 126.7
N2 C6 H6 126.7
N4 C7 H7A 109.5
N4 C7 H7B 109.5
H7A C7 H7B 109.5
N4 C7 H7C 109.5
H7A C7 H7C 109.5
H7B C7 H7C 109.5
C11 C10 C1 110.77(14)
C11 C10 H10A 109.5
C1 C10 H10A 109.5
C11 C10 H10B 109.5
C1 C10 H10B 109.5
H10A C10 H10B 108.1
C12 C11 C15 108.01(15)
C12 C11 C10 126.21(15)
C15 C11 C10 125.79(15)
C12 C11 Fe1 71.83(10)
C15 C11 Fe1 70.04(10)
C10 C11 Fe1 124.17(12)
C13 C12 C11 108.14(14)
C13 C12 C16 125.92(15)
C11 C12 C16 125.74(15)
C13 C12 Fe1 69.93(10)
C11 C12 Fe1 68.71(9)
C16 C12 Fe1 131.05(13)
C12 C13 C14 107.59(15)
C12 C13 C17 127.56(16)
C14 C13 C17 124.42(16)
C12 C13 Fe1 70.91(10)
C14 C13 Fe1 70.06(10)
C17 C13 Fe1 130.20(13)
C15 C14 C13 108.56(15)
C15 C14 C18 126.29(16)
C13 C14 C18 124.93(16)
C15 C14 Fe1 69.53(10)
C13 C14 Fe1 70.36(10)
C18 C14 Fe1 130.21(14)
C14 C15 C11 107.64(15)
C14 C15 C19 126.16(16)
C11 C15 C19 125.99(16)
C14 C15 Fe1 71.15(10)
C11 C15 Fe1 69.81(10)
C19 C15 Fe1 128.58(13)
C12 C16 H16A 109.5
C12 C16 H16B 109.5
H16A C16 H16B 109.5
C12 C16 H16C 109.5
H16A C16 H16C 109.5
H16B C16 H16C 109.5
C13 C17 H17A 109.5
C13 C17 H17B 109.5
H17A C17 H17B 109.5
C13 C17 H17C 109.5
H17A C17 H17C 109.5
H17B C17 H17C 109.5
C14 C18 H18A 109.5
C14 C18 H18B 109.5
H18A C18 H18B 109.5
C14 C18 H18C 109.5
H18A C18 H18C 109.5
H18B C18 H18C 109.5
C15 C19 H19A 109.5
C15 C19 H19B 109.5
H19A C19 H19B 109.5
C15 C19 H19C 109.5
H19A C19 H19C 109.5
H19B C19 H19C 109.5
C22 C21 C26 118.95(16)
C22 C21 C1 123.25(15)
C26 C21 C1 117.81(15)
C21 C22 C23 120.25(17)
C21 C22 H22 119.9
C23 C22 H22 119.9
C24 C23 C22 120.50(18)
C24 C23 H23 119.8
C22 C23 H23 119.8
C23 C24 C25 119.67(17)
C23 C24 H24 120.2
C25 C24 H24 120.2
C26 C25 C24 120.05(17)
C26 C25 H25 120
C24 C25 H25 120
C25 C26 C21 120.52(17)
C25 C26 H26 119.7
C21 C26 H26 119.7
O32 S31 C34 105.86(8)
O32 S31 C33 105.79(8)
C34 S31 C33 99.62(9)
O32 S31 Fe1 118.96(5)
C34 S31 Fe1 113.03(7)
C33 S31 Fe1 111.58(6)
S31 C33 H33A 109.5
S31 C33 H33B 109.5
H33A C33 H33B 109.5
S31 C33 H33C 109.5
H33A C33 H33C 109.5
H33B C33 H33C 109.5
S31 C34 H34A 109.5
S31 C34 H34B 109.5
H34A C34 H34B 109.5
S31 C34 H34C 109.5
H34A C34 H34C 109.5
H34B C34 H34C 109.5
O42 C41 Fe1 174.03(16)
O52 S51 O54 115.82(9)
O52 S51 O53 115.29(9)
O54 S51 O53 114.61(9)
O52 S51 C55 102.74(9)
O54 S51 C55 102.41(9)
O53 S51 C55 103.23(8)
F58 C55 F57 107.21(15)
F58 C55 F56 106.71(15)
F57 C55 F56 107.03(15)
F58 C55 S51 111.64(13)
F57 C55 S51 111.95(13)
F56 C55 S51 111.98(13)

loop_
_geom_bond_atom_site_label_1
_geom_bond_atom_site_label_2
_geom_bond_distance
Fe1 C41 1.7522(19)
Fe1 C3 1.9515(17)
Fe1 C11 2.0935(17)
Fe1 C15 2.0966(18)
Fe1 C14 2.1178(18)
Fe1 C13 2.1218(17)
Fe1 C12 2.1347(17)
Fe1 S31 2.1778(5)
C1 N2 1.488(2)
C1 C21 1.507(2)
C1 C10 1.536(2)
C1 H1 1
N2 C3 1.364(2)
N2 C6 1.389(2)
C3 N4 1.354(2)
N4 C5 1.384(2)
N4 C7 1.465(2)
C5 C6 1.344(2)
C5 H5 0.95
C6 H6 0.95
C7 H7A 0.98
C7 H7B 0.98
C7 H7C 0.98
C10 C11 1.503(2)
C10 H10A 0.99
C10 H10B 0.99
C11 C12 1.428(2)
C11 C15 1.438(2)
C12 C13 1.426(2)
C12 C16 1.498(2)
C13 C14 1.435(2)
C13 C17 1.497(2)
C14 C15 1.418(2)
C14 C18 1.495(2)
C15 C19 1.501(2)
C16 H16A 0.98
C16 H16B 0.98
C16 H16C 0.98
C17 H17A 0.98
C17 H17B 0.98
C17 H17C 0.98
C18 H18A 0.98
C18 H18B 0.98
C18 H18C 0.98
C19 H19A 0.98
C19 H19B 0.98
C19 H19C 0.98
C21 C22 1.388(2)
C21 C26 1.396(2)
C22 C23 1.392(2)
C22 H22 0.95
C23 C24 1.379(3)
C23 H23 0.95
C24 C25 1.388(3)
C24 H24 0.95
C25 C26 1.387(3)
C25 H25 0.95
C26 H26 0.95
S31 O32 1.4834(12)
S31 C34 1.7800(18)
S31 C33 1.7821(19)
C33 H33A 0.98
C33 H33B 0.98
C33 H33C 0.98
C34 H34A 0.98
C34 H34B 0.98
C34 H34C 0.98
C41 O42 1.156(2)
S51 O52 1.4353(14)
S51 O54 1.4371(14)
S51 O53 1.4387(14)
S51 C55 1.831(2)
C55 F58 1.336(2)
C55 F57 1.336(2)
C55 F56 1.339(2)

loop_
_geom_torsion_atom_site_label_1
_geom_torsion_atom_site_label_2
_geom_torsion_atom_site_label_3
_geom_torsion_atom_site_label_4
_geom_torsion
C21 C1 N2 C3 167.18(15)
C10 C1 N2 C3 -64.45(19)
C21 C1 N2 C6 -15.2(2)
C10 C1 N2 C6 113.19(18)
C6 N2 C3 N4 0.99(18)
C1 N2 C3 N4 178.97(14)
C6 N2 C3 Fe1 -171.70(12)
C1 N2 C3 Fe1 6.3(2)
N2 C3 N4 C5 -0.67(19)
Fe1 C3 N4 C5 171.10(13)
N2 C3 N4 C7 179.44(15)
Fe1 C3 N4 C7 -8.8(3)
C3 N4 C5 C6 0.1(2)
C7 N4 C5 C6 -179.99(16)
N4 C5 C6 N2 0.50(19)
C3 N2 C6 C5 -1.0(2)
C1 N2 C6 C5 -178.80(16)
N2 C1 C10 C11 59.95(18)
C21 C1 C10 C11 -172.92(14)
C1 C10 C11 C12 82.9(2)
C1 C10 C11 C15 -97.7(2)
C1 C10 C11 Fe1 -8.8(2)
C15 C11 C12 C13 2.0(2)
C10 C11 C12 C13 -178.48(16)
Fe1 C11 C12 C13 -58.99(12)
C15 C11 C12 C16 -172.96(16)
C10 C11 C12 C16 6.5(3)
Fe1 C11 C12 C16 126.01(18)
C15 C11 C12 Fe1 61.03(12)
C10 C11 C12 Fe1 -119.49(17)
C11 C12 C13 C14 -2.5(2)
C16 C12 C13 C14 172.45(17)
Fe1 C12 C13 C14 -60.77(12)
C11 C12 C13 C17 -175.21(18)
C16 C12 C13 C17 -0.2(3)
Fe1 C12 C13 C17 126.55(19)
C11 C12 C13 Fe1 58.24(12)
C16 C12 C13 Fe1 -126.78(18)
C12 C13 C14 C15 2.1(2)
C17 C13 C14 C15 175.05(17)
Fe1 C13 C14 C15 -59.23(13)
C12 C13 C14 C18 -172.75(17)
C17 C13 C14 C18 0.2(3)
Fe1 C13 C14 C18 125.93(19)
C12 C13 C14 Fe1 61.32(12)
C17 C13 C14 Fe1 -125.72(18)
C13 C14 C15 C11 -0.8(2)
C18 C14 C15 C11 173.91(18)
Fe1 C14 C15 C11 -60.58(12)
C13 C14 C15 C19 -175.74(17)
C18 C14 C15 C19 -1.0(3)
Fe1 C14 C15 C19 124.51(19)
C13 C14 C15 Fe1 59.74(13)
C18 C14 C15 Fe1 -125.51(19)
C12 C11 C15 C14 -0.7(2)
C10 C11 C15 C14 179.77(16)
Fe1 C11 C15 C14 61.43(12)
C12 C11 C15 C19 174.18(17)
C10 C11 C15 C19 -5.3(3)
Fe1 C11 C15 C19 -123.65(18)
C12 C11 C15 Fe1 -62.17(12)
C10 C11 C15 Fe1 118.34(17)
N2 C1 C21 C22 72.0(2)
C10 C1 C21 C22 -53.4(2)
N2 C1 C21 C26 -108.35(17)
C10 C1 C21 C26 126.23(17)
C26 C21 C22 C23 2.2(3)
C1 C21 C22 C23 -178.12(16)
C21 C22 C23 C24 -3.1(3)
C22 C23 C24 C25 1.7(3)
C23 C24 C25 C26 0.5(3)
C24 C25 C26 C21 -1.3(3)
C22 C21 C26 C25 0.0(3)
C1 C21 C26 C25 -179.71(16)
O52 S51 C55 F58 171.87(12)
O54 S51 C55 F58 -67.66(14)
O53 S51 C55 F58 51.66(14)
O52 S51 C55 F57 -67.92(14)
O54 S51 C55 F57 52.54(14)
O53 S51 C55 F57 171.87(12)
O52 S51 C55 F56 52.29(15)
O54 S51 C55 F56 172.75(13)
O53 S51 C55 F56 -67.92(14)
